data_4073511
loop_
_publ_author_name
'Sasamori, Takahiro'
'Matsumoto, Teruyuki'
'Takeda, Nobuhiro'
'Tokitoh, Norihiro'

_publ_section_title
;
 Synthesis and Properties of a Rhodium Complex Having a Novel
 \b-Ketophosphenato Ligand, a Heavier Congener of a \b-Ketoiminato Ligand#
;
_journal_issue 15
_journal_name_full Organometallics
_journal_page_first 3621
_journal_paper_doi 10.1021/om700412g
_journal_volume 26
_journal_year 2007
_chemical_formula_moiety 'C39 H76 O P Rh Si6'
_chemical_formula_sum 'C39 H76 O P Rh Si6'
_chemical_formula_weight 863.42
_chemical_name_common 2b
_chemical_name_systematic
; 
 ? 
;
_space_group_IT_number 2
_symmetry_cell_setting triclinic
_symmetry_Int_Tables_number 2
_symmetry_space_group_name_Hall '-P 1'
_symmetry_space_group_name_H-M 'P -1'
_atom_sites_solution_hydrogens geom
_atom_sites_solution_primary direct
_atom_sites_solution_secondary difmap
_audit_creation_method SHELXL-97
_cell_angle_alpha 102.3125(13)
_cell_angle_beta 90.6913(8)
_cell_angle_gamma 104.4184(10)
_cell_formula_units_Z 2
_cell_length_a 10.0909(2)
_cell_length_b 11.1677(2)
_cell_length_c 22.2560(4)
_cell_measurement_temperature 103(2)
_cell_measurement_theta_max 25.
_cell_measurement_theta_min 1.88
_cell_volume 2367.57(8)
_computing_cell_refinement HKL2000
_computing_data_collection CrystalClear
_computing_data_reduction HKL2000
_computing_structure_refinement 'SHELXL-97 (Sheldrick, 1997)'
_computing_structure_solution 'SHELXS-97 (Sheldrick, 1990)'
_diffrn_ambient_temperature 103(2)
_diffrn_detector_area_resol_mean 28.5714
_diffrn_measured_fraction_theta_full 0.984
_diffrn_measured_fraction_theta_max 0.984
_diffrn_measurement_device_type 'Rigaku VariMax Saturn'
_diffrn_measurement_method \w
_diffrn_radiation_monochromator Confocal
_diffrn_radiation_source 'rotating-anode X-ray tube'
_diffrn_radiation_type MoK\a
_diffrn_radiation_wavelength 0.71069
_diffrn_reflns_av_R_equivalents 0.0254
_diffrn_reflns_av_sigmaI/netI 0.0267
_diffrn_reflns_limit_h_max 12
_diffrn_reflns_limit_h_min -12
_diffrn_reflns_limit_k_max 13
_diffrn_reflns_limit_k_min -13
_diffrn_reflns_limit_l_max 26
_diffrn_reflns_limit_l_min -26
_diffrn_reflns_number 25098
_diffrn_reflns_theta_full 25.50
_diffrn_reflns_theta_max 25.50
_diffrn_reflns_theta_min 1.88
_exptl_absorpt_coefficient_mu 0.573
_exptl_absorpt_correction_T_max 0.9719
_exptl_absorpt_correction_T_min 0.9189
_exptl_absorpt_correction_type multi-scan
_exptl_absorpt_process_details 'Jacobson, R. (1998) Private communication'
_exptl_crystal_colour orange
_exptl_crystal_density_diffrn 1.211
_exptl_crystal_density_method 'not measured'
_exptl_crystal_description prismatic
_exptl_crystal_F_000 924
_exptl_crystal_size_max 0.15
_exptl_crystal_size_mid 0.08
_exptl_crystal_size_min 0.05
_refine_diff_density_max 0.980
_refine_diff_density_min -0.710
_refine_diff_density_rms 0.057
_refine_ls_extinction_method none
_refine_ls_goodness_of_fit_ref 1.107
_refine_ls_hydrogen_treatment constr
_refine_ls_matrix_type full
_refine_ls_number_parameters 637
_refine_ls_number_reflns 8695
_refine_ls_number_restraints 0
_refine_ls_restrained_S_all 1.107
_refine_ls_R_factor_all 0.0441
_refine_ls_R_factor_gt 0.0396
_refine_ls_shift/su_max 0.000
_refine_ls_shift/su_mean 0.000
_refine_ls_structure_factor_coef Fsqd
_refine_ls_weighting_details 'calc w=1/[\s^2^(Fo^2^)+(0.0280P)^2^+3.2521P] where P=(Fo^2^+2Fc^2^)/3'
_refine_ls_weighting_scheme calc
_refine_ls_wR_factor_gt 0.0926
_refine_ls_wR_factor_ref 0.0950
_reflns_number_gt 7958
_reflns_number_total 8695
_reflns_threshold_expression >2sigma(I)
_cod_data_source_file om700412g-file002.cif
_cod_data_source_block rhcod
_cod_original_sg_symbol_Hall '    -P 1'
_cod_database_code 4073511

loop_
_symmetry_equiv_pos_as_xyz
'x, y, z'
'-x, -y, -z'

loop_
_atom_site_label
_atom_site_type_symbol
_atom_site_fract_x
_atom_site_fract_y
_atom_site_fract_z
_atom_site_U_iso_or_equiv
_atom_site_adp_type
_atom_site_occupancy
_atom_site_symmetry_multiplicity
_atom_site_calc_flag
_atom_site_refinement_flags
_atom_site_disorder_assembly
_atom_site_disorder_group
Rh1 Rh 0.03282(3) 0.36578(2) 0.383743(12) 0.02482(10) Uani 0.7721(9) 1 d P A 1
P1 P 0.20354(9) 0.47431(8) 0.33769(4) 0.02299(18) Uani 0.7721(9) 1 d P A 1
C1 C 0.3625(3) 0.4712(3) 0.36195(16) 0.0309(7) Uani 0.7721(9) 1 d P A 1
H1 H 0.4370 0.5138 0.3423 0.037 Uiso 0.7721(9) 1 calc PR A 1
C2 C 0.3964(4) 0.4131(4) 0.40753(19) 0.0357(8) Uani 0.7721(9) 1 d P A 1
H2 H 0.4912 0.4241 0.4173 0.043 Uiso 0.7721(9) 1 calc PR A 1
C3 C 0.3045(4) 0.3408(3) 0.43995(15) 0.0258(7) Uani 0.7721(9) 1 d P A 1
O1 O 0.1738(2) 0.3172(2) 0.43406(11) 0.0298(5) Uani 0.7721(9) 1 d P A 1
C4 C 0.3591(7) 0.2828(7) 0.4868(2) 0.0319(15) Uani 0.7721(9) 1 d P A 1
H3 H 0.2824 0.2349 0.5057 0.048 Uiso 0.7721(9) 1 calc PR A 1
H4 H 0.4178 0.3500 0.5187 0.048 Uiso 0.7721(9) 1 calc PR A 1
H5 H 0.4127 0.2256 0.4664 0.048 Uiso 0.7721(9) 1 calc PR A 1
C5 C -0.1316(4) 0.3513(4) 0.3202(2) 0.0388(9) Uani 0.7721(9) 1 d P A 1
H6 H -0.1026 0.3658 0.2790 0.047 Uiso 0.7721(9) 1 calc PR A 1
C6 C -0.1132(3) 0.4622(4) 0.36599(19) 0.0377(9) Uani 0.7721(9) 1 d P A 1
H7 H -0.0729 0.5411 0.3512 0.045 Uiso 0.7721(9) 1 calc PR A 1
C7 C -0.2011(4) 0.4827(4) 0.4201(2) 0.0434(10) Uani 0.7721(9) 1 d P A 1
H8 H -0.2889 0.4942 0.4052 0.052 Uiso 0.7721(9) 1 calc PR A 1
H9 H -0.1537 0.5617 0.4499 0.052 Uiso 0.7721(9) 1 calc PR A 1
C8 C -0.2310(4) 0.3735(4) 0.4528(2) 0.0406(10) Uani 0.7721(9) 1 d P A 1
H10 H -0.2469 0.4059 0.4964 0.049 Uiso 0.7721(9) 1 calc PR A 1
H11 H -0.3160 0.3103 0.4334 0.049 Uiso 0.7721(9) 1 calc PR A 1
C9 C -0.1147(4) 0.3091(3) 0.45060(18) 0.0352(8) Uani 0.7721(9) 1 d P A 1
H12 H -0.0720 0.3127 0.4919 0.042 Uiso 0.7721(9) 1 calc PR A 1
C10 C -0.1101(4) 0.2032(3) 0.40602(19) 0.0345(8) Uani 0.7721(9) 1 d P A 1
H13 H -0.0652 0.1437 0.4211 0.041 Uiso 0.7721(9) 1 calc PR A 1
C11 C -0.2122(6) 0.1410(6) 0.3516(4) 0.0443(16) Uani 0.7721(9) 1 d P A 1
H14 H -0.2969 0.0921 0.3661 0.053 Uiso 0.7721(9) 1 calc PR A 1
H15 H -0.1740 0.0801 0.3224 0.053 Uiso 0.7721(9) 1 calc PR A 1
C12 C -0.2498(4) 0.2333(4) 0.3173(2) 0.0477(10) Uani 0.7721(9) 1 d P A 1
H16 H -0.3300 0.2597 0.3354 0.057 Uiso 0.7721(9) 1 calc PR A 1
H17 H -0.2764 0.1898 0.2736 0.057 Uiso 0.7721(9) 1 calc PR A 1
Rh2 Rh 0.12844(11) 0.37887(9) 0.40373(4) 0.0303(4) Uani 0.2279(9) 1 d P A 2
P2 P 0.1003(3) 0.4485(3) 0.31853(13) 0.0268(7) Uani 0.2279(9) 1 d P A 2
C13 C -0.0512(13) 0.3693(12) 0.2763(6) 0.035(3) Uani 0.2279(9) 1 d P A 2
H18 H -0.0652 0.3934 0.2388 0.042 Uiso 0.2279(9) 1 calc PR A 2
C14 C -0.1533(15) 0.2767(17) 0.2898(8) 0.045(3) Uani 0.2279(9) 1 d P A 2
H19 H -0.2361 0.2525 0.2645 0.054 Uiso 0.2279(9) 1 calc PR A 2
C15 C -0.1496(16) 0.2141(15) 0.3363(7) 0.044(3) Uani 0.2279(9) 1 d P A 2
O2 O -0.0478(10) 0.2391(9) 0.3761(4) 0.045(2) Uani 0.2279(9) 1 d P A 2
C16 C -0.2639(19) 0.107(2) 0.3459(12) 0.045(5) Uani 0.2279(9) 1 d P A 2
H20 H -0.2402 0.0787 0.3823 0.068 Uiso 0.2279(9) 1 calc PR A 2
H21 H -0.2787 0.0369 0.3095 0.068 Uiso 0.2279(9) 1 calc PR A 2
H22 H -0.3479 0.1361 0.3520 0.068 Uiso 0.2279(9) 1 calc PR A 2
C17 C 0.2619(13) 0.5444(13) 0.4579(6) 0.038(3) Uani 0.2279(9) 1 d P A 2
H23 H 0.2611 0.6224 0.4428 0.045 Uiso 0.2279(9) 1 calc PR A 2
C18 C 0.3393(14) 0.4698(14) 0.4224(7) 0.043(3) Uani 0.2279(9) 1 d P A 2
H24 H 0.3841 0.5057 0.3880 0.051 Uiso 0.2279(9) 1 calc PR A 2
C19 C 0.4117(19) 0.3904(17) 0.4470(10) 0.063(5) Uani 0.2279(9) 1 d P A 2
H25 H 0.4967 0.4467 0.4702 0.075 Uiso 0.2279(9) 1 calc PR A 2
H26 H 0.4398 0.3340 0.4116 0.075 Uiso 0.2279(9) 1 calc PR A 2
C20 C 0.334(3) 0.304(3) 0.4904(17) 0.076(12) Uani 0.2279(9) 1 d P A 2
H27 H 0.3459 0.3520 0.5340 0.091 Uiso 0.2279(9) 1 calc PR A 2
H28 H 0.3678 0.2276 0.4874 0.091 Uiso 0.2279(9) 1 calc PR A 2
C21 C 0.1738(15) 0.2674(15) 0.4645(7) 0.045(3) Uani 0.2279(9) 1 d P A 2
H29 H 0.1312 0.1743 0.4505 0.054 Uiso 0.2279(9) 1 calc PR A 2
C22 C 0.0916(15) 0.3331(15) 0.4940(6) 0.047(3) Uani 0.2279(9) 1 d P A 2
H30 H -0.0031 0.2806 0.4969 0.057 Uiso 0.2279(9) 1 calc PR A 2
C23 C 0.135(2) 0.4515(16) 0.5442(8) 0.059(4) Uani 0.2279(9) 1 d P A 2
H31 H 0.1722 0.4299 0.5807 0.071 Uiso 0.2279(9) 1 calc PR A 2
H32 H 0.0530 0.4820 0.5563 0.071 Uiso 0.2279(9) 1 calc PR A 2
C24 C 0.2433(17) 0.5601(19) 0.5267(7) 0.051(4) Uani 0.2279(9) 1 d P A 2
H33 H 0.2172 0.6405 0.5419 0.062 Uiso 0.2279(9) 1 calc PR A 2
H34 H 0.3325 0.5676 0.5481 0.062 Uiso 0.2279(9) 1 calc PR A 2
C25 C 0.2233(3) 0.5550(2) 0.27312(11) 0.0280(5) Uani 1 1 d . . .
C26 C 0.2244(2) 0.6847(2) 0.28396(11) 0.0245(5) Uani 1 1 d . A .
C27 C 0.2683(2) 0.7504(2) 0.23809(11) 0.0240(5) Uani 1 1 d . . .
H35 H 0.2704 0.8379 0.2455 0.029 Uiso 1 1 calc R A .
C28 C 0.3091(2) 0.6940(2) 0.18216(11) 0.0234(5) Uani 1 1 d . A .
C29 C 0.3016(3) 0.5644(2) 0.17153(11) 0.0247(5) Uani 1 1 d . . .
H36 H 0.3265 0.5233 0.1331 0.030 Uiso 1 1 calc R A .
C30 C 0.2586(3) 0.4935(2) 0.21560(11) 0.0243(5) Uani 1 1 d . A .
C31 C 0.1829(3) 0.7578(2) 0.34282(11) 0.0272(5) Uani 1 1 d . . .
H37 H 0.1527 0.6940 0.3686 0.033 Uiso 1 1 calc R A .
C32 C 0.3574(3) 0.7728(2) 0.13511(11) 0.0256(5) Uani 1 1 d . . .
H38 H 0.3501 0.8591 0.1564 0.031 Uiso 1 1 calc R A .
C33 C 0.2490(3) 0.3525(2) 0.19934(11) 0.0261(5) Uani 1 1 d . . .
H39 H 0.2201 0.3244 0.2380 0.031 Uiso 1 1 calc R A .
Si1 Si 0.02368(8) 0.81331(7) 0.32798(4) 0.03302(18) Uani 1 1 d . A .
Si2 Si 0.33636(8) 0.87882(7) 0.38852(3) 0.03129(17) Uani 1 1 d . A .
Si3 Si 0.23136(8) 0.73127(7) 0.06584(3) 0.02960(17) Uani 1 1 d . A .
Si4 Si 0.54819(8) 0.79817(7) 0.12592(3) 0.03098(17) Uani 1 1 d . A .
Si5 Si 0.09986(10) 0.26191(8) 0.14097(4) 0.0456(2) Uani 1 1 d . A .
Si6 Si 0.41832(9) 0.31069(8) 0.18704(4) 0.0397(2) Uani 1 1 d . A .
C34 C 0.0566(4) 0.9587(4) 0.2955(2) 0.0634(11) Uani 1 1 d . . .
H40 H -0.0307 0.9692 0.2805 0.095 Uiso 1 1 calc R A .
H41 H 0.1160 0.9497 0.2612 0.095 Uiso 1 1 calc R . .
H42 H 0.1016 1.0331 0.3276 0.095 Uiso 1 1 calc R . .
C35 C -0.0597(4) 0.8474(4) 0.40138(17) 0.0627(10) Uani 1 1 d . . .
H43 H -0.1493 0.8619 0.3929 0.094 Uiso 1 1 calc R A .
H44 H -0.0017 0.9232 0.4290 0.094 Uiso 1 1 calc R . .
H45 H -0.0723 0.7750 0.4210 0.094 Uiso 1 1 calc R . .
C36 C -0.0941(4) 0.6880(4) 0.2688(2) 0.0649(11) Uani 1 1 d . . .
H46 H -0.1101 0.6066 0.2811 0.097 Uiso 1 1 calc R A .
H47 H -0.0528 0.6813 0.2290 0.097 Uiso 1 1 calc R . .
H48 H -0.1816 0.7100 0.2652 0.097 Uiso 1 1 calc R . .
C37 C 0.2966(4) 0.9179(3) 0.47096(13) 0.0513(8) Uani 1 1 d . . .
H49 H 0.2755 0.8405 0.4869 0.077 Uiso 1 1 calc R A .
H50 H 0.2174 0.9543 0.4742 0.077 Uiso 1 1 calc R . .
H51 H 0.3761 0.9794 0.4951 0.077 Uiso 1 1 calc R . .
C38 C 0.4863(3) 0.8092(3) 0.38317(14) 0.0417(7) Uani 1 1 d . . .
H52 H 0.5675 0.8731 0.4045 0.063 Uiso 1 1 calc R A .
H53 H 0.5031 0.7817 0.3397 0.063 Uiso 1 1 calc R . .
H54 H 0.4674 0.7361 0.4025 0.063 Uiso 1 1 calc R . .
C39 C 0.3890(4) 1.0295(3) 0.36052(15) 0.0464(8) Uani 1 1 d . . .
H55 H 0.4664 1.0883 0.3872 0.070 Uiso 1 1 calc R A .
H56 H 0.3118 1.0683 0.3616 0.070 Uiso 1 1 calc R . .
H57 H 0.4164 1.0107 0.3181 0.070 Uiso 1 1 calc R . .
C40 C 0.2730(4) 0.8596(3) 0.02200(17) 0.0596(10) Uani 1 1 d . . .
H58 H 0.3603 0.8599 0.0032 0.089 Uiso 1 1 calc R A .
H59 H 0.2805 0.9418 0.0502 0.089 Uiso 1 1 calc R . .
H60 H 0.2001 0.8445 -0.0103 0.089 Uiso 1 1 calc R . .
C41 C 0.0573(3) 0.7226(4) 0.09447(16) 0.0550(9) Uani 1 1 d . . .
H61 H -0.0106 0.7000 0.0593 0.083 Uiso 1 1 calc R A .
H62 H 0.0554 0.8052 0.1200 0.083 Uiso 1 1 calc R . .
H63 H 0.0354 0.6580 0.1191 0.083 Uiso 1 1 calc R . .
C42 C 0.2297(4) 0.5777(3) 0.01246(16) 0.0591(10) Uani 1 1 d . . .
H64 H 0.2055 0.5091 0.0346 0.089 Uiso 1 1 calc R A .
H65 H 0.3208 0.5818 -0.0031 0.089 Uiso 1 1 calc R . .
H66 H 0.1619 0.5614 -0.0222 0.089 Uiso 1 1 calc R . .
C43 C 0.5962(4) 0.6542(4) 0.0842(2) 0.0696(12) Uani 1 1 d . . .
H67 H 0.5447 0.6225 0.0440 0.104 Uiso 1 1 calc R A .
H68 H 0.5744 0.5887 0.1083 0.104 Uiso 1 1 calc R . .
H69 H 0.6947 0.6753 0.0784 0.104 Uiso 1 1 calc R . .
C44 C 0.6117(4) 0.9271(4) 0.08409(18) 0.0584(9) Uani 1 1 d . . .
H70 H 0.7116 0.9438 0.0828 0.088 Uiso 1 1 calc R A .
H71 H 0.5879 1.0043 0.1056 0.088 Uiso 1 1 calc R . .
H72 H 0.5691 0.9009 0.0420 0.088 Uiso 1 1 calc R . .
C45 C 0.6357(3) 0.8507(4) 0.20494(16) 0.0591(10) Uani 1 1 d . . .
H73 H 0.7352 0.8700 0.2020 0.089 Uiso 1 1 calc R A .
H74 H 0.6072 0.7829 0.2273 0.089 Uiso 1 1 calc R . .
H75 H 0.6105 0.9268 0.2270 0.089 Uiso 1 1 calc R . .
C46 C -0.0190(9) 0.3626(8) 0.1365(6) 0.080(4) Uani 0.537(12) 1 d P A 1
H76 H -0.0446 0.3951 0.1780 0.119 Uiso 0.537(12) 1 calc PR A 1
H77 H -0.1015 0.3122 0.1105 0.119 Uiso 0.537(12) 1 calc PR A 1
H78 H 0.0263 0.4339 0.1185 0.119 Uiso 0.537(12) 1 calc PR A 1
C47 C 0.0023(8) 0.1272(7) 0.1777(5) 0.054(2) Uani 0.537(12) 1 d P A 1
H79 H -0.0168 0.1629 0.2199 0.081 Uiso 0.537(12) 1 calc PR A 1
H80 H 0.0583 0.0674 0.1785 0.081 Uiso 0.537(12) 1 calc PR A 1
H81 H -0.0843 0.0829 0.1534 0.081 Uiso 0.537(12) 1 calc PR A 1
C48 C 0.1312(9) 0.2035(7) 0.0640(3) 0.050(2) Uani 0.537(12) 1 d P A 1
H82 H 0.1940 0.1490 0.0629 0.075 Uiso 0.537(12) 1 calc PR A 1
H83 H 0.1725 0.2747 0.0452 0.075 Uiso 0.537(12) 1 calc PR A 1
H84 H 0.0445 0.1544 0.0409 0.075 Uiso 0.537(12) 1 calc PR A 1
C49 C 0.4009(16) 0.1553(14) 0.2074(5) 0.062(3) Uani 0.811(7) 1 d P A 1
H85 H 0.3221 0.0929 0.1833 0.094 Uiso 0.811(7) 1 calc PR A 1
H86 H 0.3870 0.1637 0.2514 0.094 Uiso 0.811(7) 1 calc PR A 1
H87 H 0.4845 0.1271 0.1982 0.094 Uiso 0.811(7) 1 calc PR A 1
C50 C 0.4653(5) 0.2898(5) 0.1025(2) 0.0618(14) Uani 0.811(7) 1 d P A 1
H88 H 0.3903 0.2270 0.0760 0.093 Uiso 0.811(7) 1 calc PR A 1
H89 H 0.5493 0.2606 0.0982 0.093 Uiso 0.811(7) 1 calc PR A 1
H90 H 0.4802 0.3711 0.0902 0.093 Uiso 0.811(7) 1 calc PR A 1
C51 C 0.5641(4) 0.4281(4) 0.2310(2) 0.0531(13) Uani 0.811(7) 1 d P A 1
H91 H 0.6479 0.4000 0.2222 0.080 Uiso 0.811(7) 1 calc PR A 1
H92 H 0.5502 0.4383 0.2751 0.080 Uiso 0.811(7) 1 calc PR A 1
H93 H 0.5730 0.5094 0.2193 0.080 Uiso 0.811(7) 1 calc PR A 1
C52 C -0.0471(17) 0.336(2) 0.1505(7) 0.164(10) Uani 0.463(12) 1 d P A 2
H94 H -0.0143 0.4267 0.1521 0.247 Uiso 0.463(12) 1 calc PR A 2
H95 H -0.0893 0.3234 0.1889 0.247 Uiso 0.463(12) 1 calc PR A 2
H96 H -0.1151 0.2960 0.1156 0.247 Uiso 0.463(12) 1 calc PR A 2
C53 C 0.0583(14) 0.0904(8) 0.1378(7) 0.080(4) Uani 0.463(12) 1 d P A 2
H97 H 0.1419 0.0608 0.1324 0.120 Uiso 0.463(12) 1 calc PR A 2
H98 H -0.0087 0.0453 0.1030 0.120 Uiso 0.463(12) 1 calc PR A 2
H99 H 0.0195 0.0739 0.1763 0.120 Uiso 0.463(12) 1 calc PR A 2
C54 C 0.156(3) 0.269(2) 0.0578(6) 0.244(16) Uani 0.463(12) 1 d P A 2
H100 H 0.1777 0.3570 0.0533 0.366 Uiso 0.463(12) 1 calc PR A 2
H101 H 0.0815 0.2171 0.0275 0.366 Uiso 0.463(12) 1 calc PR A 2
H102 H 0.2377 0.2363 0.0508 0.366 Uiso 0.463(12) 1 calc PR A 2
C55 C 0.541(2) 0.379(2) 0.1435(10) 0.062(7) Uani 0.189(7) 1 d P A 2
H103 H 0.5438 0.4689 0.1486 0.092 Uiso 0.189(7) 1 calc PR A 2
H104 H 0.5196 0.3360 0.1000 0.092 Uiso 0.189(7) 1 calc PR A 2
H105 H 0.6310 0.3712 0.1570 0.092 Uiso 0.189(7) 1 calc PR A 2
C56 C 0.5130(17) 0.4134(16) 0.2778(10) 0.050(6) Uani 0.189(7) 1 d P A 2
H106 H 0.4545 0.3848 0.3095 0.075 Uiso 0.189(7) 1 calc PR A 2
H107 H 0.5242 0.5045 0.2816 0.075 Uiso 0.189(7) 1 calc PR A 2
H108 H 0.6030 0.3972 0.2831 0.075 Uiso 0.189(7) 1 calc PR A 2
C57 C 0.393(7) 0.144(5) 0.1943(16) 0.034(10) Uani 0.189(7) 1 d P A 2
H109 H 0.3207 0.1239 0.2223 0.051 Uiso 0.189(7) 1 calc PR A 2
H110 H 0.4789 0.1331 0.2108 0.051 Uiso 0.189(7) 1 calc PR A 2
H111 H 0.3666 0.0867 0.1536 0.051 Uiso 0.189(7) 1 calc PR A 2

loop_
_atom_site_aniso_label
_atom_site_aniso_U_11
_atom_site_aniso_U_22
_atom_site_aniso_U_33
_atom_site_aniso_U_23
_atom_site_aniso_U_13
_atom_site_aniso_U_12
Rh1 0.02141(19) 0.02605(14) 0.03078(15) 0.01411(11) 0.00545(12) 0.00626(11)
P1 0.0230(5) 0.0264(4) 0.0241(4) 0.0132(3) 0.0058(3) 0.0081(3)
C1 0.0246(17) 0.0374(19) 0.0380(19) 0.0208(16) 0.0094(14) 0.0104(14)
C2 0.0241(18) 0.048(2) 0.046(2) 0.029(2) 0.0049(17) 0.0142(18)
C3 0.028(2) 0.0258(17) 0.0279(17) 0.0101(14) 0.0034(14) 0.0115(15)
O1 0.0292(13) 0.0338(13) 0.0351(13) 0.0224(12) 0.0063(10) 0.0114(10)
C4 0.041(3) 0.040(3) 0.024(2) 0.0139(17) 0.0136(17) 0.021(2)
C5 0.028(2) 0.046(3) 0.045(2) 0.020(2) -0.0045(17) 0.0050(18)
C6 0.0232(17) 0.037(2) 0.061(2) 0.0263(18) 0.0038(16) 0.0095(15)
C7 0.029(2) 0.037(2) 0.068(3) 0.016(2) 0.0060(19) 0.0117(17)
C8 0.034(2) 0.038(2) 0.051(3) 0.008(2) 0.0158(19) 0.0109(19)
C9 0.0315(18) 0.037(2) 0.042(2) 0.0210(16) 0.0147(15) 0.0069(15)
C10 0.0280(18) 0.0304(19) 0.050(2) 0.0202(18) 0.0121(17) 0.0071(15)
C11 0.028(3) 0.029(3) 0.073(3) 0.009(3) 0.008(3) 0.003(3)
C12 0.033(2) 0.047(2) 0.059(3) 0.011(2) -0.0034(19) 0.0040(19)
Rh2 0.0308(7) 0.0316(5) 0.0328(5) 0.0159(4) 0.0052(4) 0.0085(4)
P2 0.0296(18) 0.0247(14) 0.0280(15) 0.0110(12) 0.0060(12) 0.0060(12)
C13 0.039(7) 0.036(7) 0.031(6) 0.012(5) -0.004(5) 0.009(5)
C14 0.041(8) 0.053(10) 0.046(9) 0.024(8) -0.008(7) 0.012(7)
C15 0.043(8) 0.033(8) 0.054(9) 0.014(6) 0.008(7) 0.001(7)
O2 0.047(6) 0.042(5) 0.039(5) 0.009(4) -0.012(5) 0.002(5)
C16 0.028(11) 0.056(14) 0.048(11) 0.017(10) 0.015(10) -0.001(10)
C17 0.035(7) 0.044(7) 0.037(7) 0.014(6) 0.000(5) 0.011(6)
C18 0.027(7) 0.043(8) 0.058(9) 0.015(7) -0.011(6) 0.005(6)
C19 0.059(12) 0.055(10) 0.081(14) 0.010(9) -0.003(9) 0.035(9)
C20 0.018(9) 0.032(12) 0.18(3) 0.024(13) 0.017(11) 0.002(9)
C21 0.051(9) 0.045(8) 0.044(8) 0.014(7) -0.001(6) 0.018(7)
C22 0.048(8) 0.060(9) 0.047(8) 0.037(7) 0.011(6) 0.014(7)
C23 0.084(13) 0.061(11) 0.050(9) 0.027(8) 0.029(9) 0.035(10)
C24 0.042(9) 0.074(13) 0.031(8) 0.008(8) -0.005(6) 0.006(9)
C25 0.0382(14) 0.0255(13) 0.0254(13) 0.0118(10) 0.0075(11) 0.0118(11)
C26 0.0276(12) 0.0245(12) 0.0228(12) 0.0063(10) 0.0021(10) 0.0083(10)
C27 0.0285(13) 0.0183(11) 0.0263(12) 0.0063(10) 0.0022(10) 0.0071(10)
C28 0.0256(12) 0.0226(12) 0.0244(12) 0.0098(10) 0.0026(9) 0.0069(10)
C29 0.0313(13) 0.0239(12) 0.0213(12) 0.0069(10) 0.0049(10) 0.0099(10)
C30 0.0285(13) 0.0225(12) 0.0243(12) 0.0077(10) 0.0024(10) 0.0089(10)
C31 0.0381(14) 0.0232(12) 0.0237(12) 0.0084(10) 0.0072(10) 0.0111(11)
C32 0.0375(14) 0.0194(12) 0.0243(12) 0.0097(10) 0.0079(10) 0.0110(10)
C33 0.0355(14) 0.0214(12) 0.0250(12) 0.0106(10) 0.0065(10) 0.0089(10)
Si1 0.0379(4) 0.0327(4) 0.0355(4) 0.0135(3) 0.0111(3) 0.0165(3)
Si2 0.0429(4) 0.0282(4) 0.0223(3) 0.0061(3) 0.0045(3) 0.0078(3)
Si3 0.0408(4) 0.0253(4) 0.0262(4) 0.0120(3) 0.0023(3) 0.0096(3)
Si4 0.0341(4) 0.0304(4) 0.0329(4) 0.0152(3) 0.0104(3) 0.0093(3)
Si5 0.0536(5) 0.0251(4) 0.0558(5) 0.0153(4) -0.0186(4) 0.0016(4)
Si6 0.0385(4) 0.0292(4) 0.0598(5) 0.0200(4) 0.0103(4) 0.0154(3)
C34 0.056(2) 0.068(2) 0.094(3) 0.053(2) 0.029(2) 0.0360(19)
C35 0.059(2) 0.097(3) 0.051(2) 0.026(2) 0.0276(17) 0.046(2)
C36 0.056(2) 0.061(2) 0.079(3) 0.011(2) -0.022(2) 0.0248(18)
C37 0.062(2) 0.052(2) 0.0282(15) -0.0008(14) 0.0075(14) 0.0011(16)
C38 0.0429(17) 0.0424(17) 0.0376(16) 0.0057(13) -0.0027(13) 0.0101(13)
C39 0.061(2) 0.0319(16) 0.0442(17) 0.0122(13) -0.0008(15) 0.0039(14)
C40 0.073(2) 0.052(2) 0.057(2) 0.0359(18) -0.0147(18) 0.0026(18)
C41 0.0419(18) 0.081(3) 0.0477(19) 0.0224(18) 0.0004(15) 0.0195(17)
C42 0.080(3) 0.051(2) 0.0450(19) -0.0063(16) -0.0137(18) 0.0291(19)
C43 0.052(2) 0.052(2) 0.103(3) 0.005(2) 0.034(2) 0.0195(18)
C44 0.051(2) 0.062(2) 0.074(2) 0.045(2) 0.0198(18) 0.0097(17)
C45 0.0373(18) 0.088(3) 0.052(2) 0.0273(19) -0.0014(15) 0.0064(18)
C46 0.037(4) 0.057(5) 0.155(10) 0.085(7) -0.034(5) -0.019(4)
C47 0.053(4) 0.031(3) 0.077(6) 0.029(4) -0.019(4) -0.004(3)
C48 0.078(5) 0.031(4) 0.038(4) -0.005(3) -0.017(3) 0.020(3)
C49 0.054(5) 0.041(5) 0.104(8) 0.028(6) 0.004(7) 0.022(3)
C50 0.059(3) 0.082(4) 0.053(3) 0.013(3) 0.020(2) 0.035(3)
C51 0.036(2) 0.052(3) 0.067(3) -0.002(2) 0.003(2) 0.0146(18)
C52 0.101(11) 0.28(2) 0.080(8) -0.119(11) -0.048(7) 0.137(14)
C53 0.101(9) 0.032(5) 0.091(9) 0.021(5) -0.044(7) -0.016(5)
C54 0.37(3) 0.188(19) 0.034(6) 0.019(9) -0.018(10) -0.18(2)
C55 0.083(15) 0.072(15) 0.062(14) 0.042(12) 0.039(12) 0.055(13)
C56 0.032(9) 0.033(9) 0.077(14) -0.007(8) 0.003(9) 0.012(7)
C57 0.08(3) 0.020(12) 0.017(8) 0.008(7) 0.025(10) 0.033(14)

loop_
_atom_type_symbol
_atom_type_description
_atom_type_scat_dispersion_real
_atom_type_scat_dispersion_imag
_atom_type_scat_source
C C 0.0033 0.0016 'International Tables Vol C Tables 4.2.6.8 and 6.1.1.4'
H H 0.0000 0.0000 'International Tables Vol C Tables 4.2.6.8 and 6.1.1.4'
O O 0.0106 0.0060 'International Tables Vol C Tables 4.2.6.8 and 6.1.1.4'
Si Si 0.0817 0.0704 'International Tables Vol C Tables 4.2.6.8 and 6.1.1.4'
P P 0.1023 0.0942 'International Tables Vol C Tables 4.2.6.8 and 6.1.1.4'
Rh Rh -1.1178 0.9187 'International Tables Vol C Tables 4.2.6.8 and 6.1.1.4'

loop_
_geom_angle_atom_site_label_1
_geom_angle_atom_site_label_2
_geom_angle_atom_site_label_3
_geom_angle
O1 Rh1 C6 157.45(13)
O1 Rh1 C5 161.26(15)
C6 Rh1 C5 38.56(17)
O1 Rh1 C10 84.34(12)
C6 Rh1 C10 97.14(14)
C5 Rh1 C10 82.11(15)
O1 Rh1 C9 87.02(12)
C6 Rh1 C9 81.11(14)
C5 Rh1 C9 89.87(15)
C10 Rh1 C9 36.92(14)
O1 Rh1 P1 89.56(7)
C6 Rh1 P1 96.31(10)
C5 Rh1 P1 98.42(11)
C10 Rh1 P1 158.62(10)
C9 Rh1 P1 163.25(11)
C1 P1 C25 107.38(15)
C1 P1 Rh1 114.22(12)
C25 P1 Rh1 137.98(9)
C2 C1 P1 127.4(3)
C2 C1 H1 116.3
P1 C1 H1 116.3
C3 C2 C1 126.1(4)
C3 C2 H2 117.0
C1 C2 H2 117.0
O1 C3 C2 126.0(3)
O1 C3 C4 115.0(4)
C2 C3 C4 119.0(4)
C3 O1 Rh1 136.6(2)
C3 C4 H3 109.5
C3 C4 H4 109.5
H3 C4 H4 109.5
C3 C4 H5 109.5
H3 C4 H5 109.5
H4 C4 H5 109.5
C6 C5 C12 123.2(4)
C6 C5 Rh1 70.3(2)
C12 C5 Rh1 113.0(3)
C6 C5 H6 114.2
C12 C5 H6 114.2
Rh1 C5 H6 114.2
C5 C6 C7 126.2(3)
C5 C6 Rh1 71.1(2)
C7 C6 Rh1 111.3(3)
C5 C6 H7 113.5
C7 C6 H7 113.5
Rh1 C6 H7 113.5
C6 C7 C8 113.1(3)
C6 C7 H8 109.0
C8 C7 H8 109.0
C6 C7 H9 109.0
C8 C7 H9 109.0
H8 C7 H9 107.8
C9 C8 C7 112.3(3)
C9 C8 H10 109.1
C7 C8 H10 109.1
C9 C8 H11 109.1
C7 C8 H11 109.1
H10 C8 H11 107.9
C10 C9 C8 123.5(4)
C10 C9 Rh1 70.7(2)
C8 C9 Rh1 112.0(3)
C10 C9 H12 114.3
C8 C9 H12 114.3
Rh1 C9 H12 114.3
C9 C10 C11 125.8(4)
C9 C10 Rh1 72.4(2)
C11 C10 Rh1 108.2(3)
C9 C10 H13 114.1
C11 C10 H13 114.1
Rh1 C10 H13 114.1
C10 C11 C12 114.1(4)
C10 C11 H14 108.7
C12 C11 H14 108.7
C10 C11 H15 108.7
C12 C11 H15 108.7
H14 C11 H15 107.6
C11 C12 C5 112.4(4)
C11 C12 H16 109.1
C5 C12 H16 109.1
C11 C12 H17 109.1
C5 C12 H17 109.1
H16 C12 H17 107.9
O2 Rh2 C18 160.3(5)
O2 Rh2 C17 158.3(5)
C18 Rh2 C17 39.0(6)
O2 Rh2 C21 86.8(5)
C18 Rh2 C21 82.4(6)
C17 Rh2 C21 91.1(5)
O2 Rh2 C22 83.6(5)
C18 Rh2 C22 96.8(6)
C17 Rh2 C22 82.1(5)
C21 Rh2 C22 35.7(5)
O2 Rh2 P2 88.5(3)
C18 Rh2 P2 96.7(4)
C17 Rh2 P2 99.5(4)
C21 Rh2 P2 162.0(4)
C22 Rh2 P2 160.1(4)
C13 P2 C25 111.7(4)
C13 P2 Rh2 113.3(4)
C25 P2 Rh2 133.66(18)
C14 C13 P2 128.1(10)
C14 C13 H18 116.0
P2 C13 H18 116.0
C13 C14 C15 126.8(14)
C13 C14 H19 116.6
C15 C14 H19 116.6
O2 C15 C14 124.3(15)
O2 C15 C16 112.2(14)
C14 C15 C16 123.5(17)
C15 O2 Rh2 137.4(10)
C15 C16 H20 109.5
C15 C16 H21 109.5
H20 C16 H21 109.5
C15 C16 H22 109.5
H20 C16 H22 109.5
H21 C16 H22 109.5
C18 C17 C24 127.0(13)
C18 C17 Rh2 70.5(8)
C24 C17 Rh2 113.4(10)
C18 C17 H23 112.8
C24 C17 H23 112.8
Rh2 C17 H23 112.8
C17 C18 C19 123.9(14)
C17 C18 Rh2 70.5(8)
C19 C18 Rh2 111.1(11)
C17 C18 H24 114.4
C19 C18 H24 114.4
Rh2 C18 H24 114.4
C18 C19 C20 118.3(18)
C18 C19 H25 107.7
C20 C19 H25 107.7
C18 C19 H26 107.7
C20 C19 H26 107.7
H25 C19 H26 107.1
C19 C20 C21 104(2)
C19 C20 H27 111.0
C21 C20 H27 111.0
C19 C20 H28 111.0
C21 C20 H28 111.0
H27 C20 H28 109.0
C22 C21 C20 118.2(17)
C22 C21 Rh2 74.2(9)
C20 C21 Rh2 114.8(14)
C22 C21 H29 114.5
C20 C21 H29 114.5
Rh2 C21 H29 114.5
C21 C22 C23 126.2(15)
C21 C22 Rh2 70.0(9)
C23 C22 Rh2 110.2(9)
C21 C22 H30 113.9
C23 C22 H30 113.9
Rh2 C22 H30 113.9
C22 C23 C24 114.5(13)
C22 C23 H31 108.6
C24 C23 H31 108.6
C22 C23 H32 108.6
C24 C23 H32 108.6
H31 C23 H32 107.6
C17 C24 C23 114.8(14)
C17 C24 H33 108.6
C23 C24 H33 108.6
C17 C24 H34 108.6
C23 C24 H34 108.6
H33 C24 H34 107.5
C30 C25 C26 119.9(2)
C30 C25 P1 119.78(18)
C26 C25 P1 119.56(18)
C30 C25 P2 116.5(2)
C26 C25 P2 117.9(2)
P1 C25 P2 32.58(10)
C27 C26 C25 118.3(2)
C27 C26 C31 117.6(2)
C25 C26 C31 124.0(2)
C28 C27 C26 123.1(2)
C28 C27 H35 118.5
C26 C27 H35 118.5
C27 C28 C29 117.5(2)
C27 C28 C32 119.7(2)
C29 C28 C32 122.8(2)
C30 C29 C28 122.2(2)
C30 C29 H36 118.9
C28 C29 H36 118.9
C29 C30 C25 118.9(2)
C29 C30 C33 118.6(2)
C25 C30 C33 122.5(2)
C26 C31 Si2 111.26(17)
C26 C31 Si1 111.24(17)
Si2 C31 Si1 117.96(13)
C26 C31 H37 105.1
Si2 C31 H37 105.1
Si1 C31 H37 105.1
C28 C32 Si3 112.59(17)
C28 C32 Si4 111.90(17)
Si3 C32 Si4 121.09(13)
C28 C32 H38 102.8
Si3 C32 H38 102.8
Si4 C32 H38 102.8
C30 C33 Si6 114.95(17)
C30 C33 Si5 111.83(17)
Si6 C33 Si5 117.45(13)
C30 C33 H39 103.5
Si6 C33 H39 103.5
Si5 C33 H39 103.5
C35 Si1 C36 111.4(2)
C35 Si1 C34 107.67(19)
C36 Si1 C34 104.7(2)
C35 Si1 C31 109.27(14)
C36 Si1 C31 108.83(14)
C34 Si1 C31 114.96(14)
C38 Si2 C37 108.91(16)
C38 Si2 C39 106.84(16)
C37 Si2 C39 108.81(16)
C38 Si2 C31 109.01(13)
C37 Si2 C31 108.95(14)
C39 Si2 C31 114.20(13)
C42 Si3 C41 108.97(19)
C42 Si3 C40 108.59(18)
C41 Si3 C40 108.45(18)
C42 Si3 C32 113.52(14)
C41 Si3 C32 107.75(13)
C40 Si3 C32 109.45(14)
C43 Si4 C44 108.18(19)
C43 Si4 C45 109.3(2)
C44 Si4 C45 107.81(18)
C43 Si4 C32 113.68(15)
C44 Si4 C32 110.53(14)
C45 Si4 C32 107.15(14)
C48 Si5 C53 79.3(5)
C48 Si5 C46 105.1(4)
C53 Si5 C46 128.5(5)
C48 Si5 C52 114.8(5)
C53 Si5 C52 115.8(8)
C46 Si5 C52 16.0(9)
C48 Si5 C33 119.9(3)
C53 Si5 C33 111.5(3)
C46 Si5 C33 109.7(3)
C52 Si5 C33 111.8(4)
C48 Si5 C47 111.3(4)
C53 Si5 C47 34.4(4)
C46 Si5 C47 106.0(4)
C52 Si5 C47 90.3(8)
C33 Si5 C47 104.1(2)
C48 Si5 C54 22.6(6)
C53 Si5 C54 101.9(8)
C46 Si5 C54 92.0(10)
C52 Si5 C54 105.5(11)
C33 Si5 C54 109.5(5)
C47 Si5 C54 133.6(6)
C55 Si6 C51 65.1(9)
C55 Si6 C49 125.7(7)
C51 Si6 C49 110.3(5)
C55 Si6 C57 122.0(16)
C51 Si6 C57 117.3(19)
C49 Si6 C57 9.0(15)
C55 Si6 C33 124.3(6)
C51 Si6 C33 114.19(16)
C49 Si6 C33 107.3(4)
C57 Si6 C33 107.6(19)
C55 Si6 C50 40.5(9)
C51 Si6 C50 105.2(2)
C49 Si6 C50 106.5(4)
C57 Si6 C50 98.5(10)
C33 Si6 C50 113.11(16)
C55 Si6 C56 98.4(10)
C51 Si6 C56 33.2(5)
C49 Si6 C56 92.1(6)
C57 Si6 C56 101.0(15)
C33 Si6 C56 95.6(4)
C50 Si6 C56 138.2(5)
Si1 C34 H40 109.5
Si1 C34 H41 109.5
H40 C34 H41 109.5
Si1 C34 H42 109.5
H40 C34 H42 109.5
H41 C34 H42 109.5
Si1 C35 H43 109.5
Si1 C35 H44 109.5
H43 C35 H44 109.5
Si1 C35 H45 109.5
H43 C35 H45 109.5
H44 C35 H45 109.5
Si1 C36 H46 109.5
Si1 C36 H47 109.5
H46 C36 H47 109.5
Si1 C36 H48 109.5
H46 C36 H48 109.5
H47 C36 H48 109.5
Si2 C37 H49 109.5
Si2 C37 H50 109.5
H49 C37 H50 109.5
Si2 C37 H51 109.5
H49 C37 H51 109.5
H50 C37 H51 109.5
Si2 C38 H52 109.5
Si2 C38 H53 109.5
H52 C38 H53 109.5
Si2 C38 H54 109.5
H52 C38 H54 109.5
H53 C38 H54 109.5
Si2 C39 H55 109.5
Si2 C39 H56 109.5
H55 C39 H56 109.5
Si2 C39 H57 109.5
H55 C39 H57 109.5
H56 C39 H57 109.5
Si3 C40 H58 109.5
Si3 C40 H59 109.5
H58 C40 H59 109.5
Si3 C40 H60 109.5
H58 C40 H60 109.5
H59 C40 H60 109.5
Si3 C41 H61 109.5
Si3 C41 H62 109.5
H61 C41 H62 109.5
Si3 C41 H63 109.5
H61 C41 H63 109.5
H62 C41 H63 109.5
Si3 C42 H64 109.5
Si3 C42 H65 109.5
H64 C42 H65 109.5
Si3 C42 H66 109.5
H64 C42 H66 109.5
H65 C42 H66 109.5
Si4 C43 H67 109.5
Si4 C43 H68 109.5
H67 C43 H68 109.5
Si4 C43 H69 109.5
H67 C43 H69 109.5
H68 C43 H69 109.5
Si4 C44 H70 109.5
Si4 C44 H71 109.5
H70 C44 H71 109.5
Si4 C44 H72 109.5
H70 C44 H72 109.5
H71 C44 H72 109.5
Si4 C45 H73 109.5
Si4 C45 H74 109.5
H73 C45 H74 109.5
Si4 C45 H75 109.5
H73 C45 H75 109.5
H74 C45 H75 109.5
Si5 C46 H76 109.5
Si5 C46 H77 109.5
H76 C46 H77 109.5
Si5 C46 H78 109.5
H76 C46 H78 109.5
H77 C46 H78 109.5
Si5 C47 H79 109.5
Si5 C47 H80 109.5
H79 C47 H80 109.5
Si5 C47 H81 109.5
H79 C47 H81 109.5
H80 C47 H81 109.5
Si5 C48 H82 109.5
Si5 C48 H83 109.5
H82 C48 H83 109.5
Si5 C48 H84 109.5
H82 C48 H84 109.5
H83 C48 H84 109.5
Si6 C49 H85 109.5
Si6 C49 H86 109.5
H85 C49 H86 109.5
Si6 C49 H87 109.5
H85 C49 H87 109.5
H86 C49 H87 109.5
Si6 C50 H88 109.5
Si6 C50 H89 109.5
H88 C50 H89 109.5
Si6 C50 H90 109.5
H88 C50 H90 109.5
H89 C50 H90 109.5
Si6 C51 H91 109.5
Si6 C51 H92 109.5
H91 C51 H92 109.5
Si6 C51 H93 109.5
H91 C51 H93 109.5
H92 C51 H93 109.5
Si5 C52 H94 109.5
Si5 C52 H95 109.5
H94 C52 H95 109.5
Si5 C52 H96 109.5
H94 C52 H96 109.5
H95 C52 H96 109.5
Si5 C53 H97 109.5
Si5 C53 H98 109.5
H97 C53 H98 109.5
Si5 C53 H99 109.5
H97 C53 H99 109.5
H98 C53 H99 109.5
Si5 C54 H100 109.5
Si5 C54 H101 109.5
H100 C54 H101 109.5
Si5 C54 H102 109.5
H100 C54 H102 109.5
H101 C54 H102 109.5
Si6 C55 H103 109.5
Si6 C55 H104 109.5
H103 C55 H104 109.5
Si6 C55 H105 109.5
H103 C55 H105 109.5
H104 C55 H105 109.5
Si6 C56 H106 109.5
Si6 C56 H107 109.5
H106 C56 H107 109.5
Si6 C56 H108 109.5
H106 C56 H108 109.5
H107 C56 H108 109.5
Si6 C57 H109 109.5
Si6 C57 H110 109.5
H109 C57 H110 109.5
Si6 C57 H111 109.5
H109 C57 H111 109.5
H110 C57 H111 109.5

loop_
_geom_bond_atom_site_label_1
_geom_bond_atom_site_label_2
_geom_bond_distance
Rh1 O1 2.043(2)
Rh1 C6 2.108(3)
Rh1 C5 2.119(4)
Rh1 C10 2.173(4)
Rh1 C9 2.195(3)
Rh1 P1 2.2404(8)
P1 C1 1.698(3)
P1 C25 1.840(3)
C1 C2 1.396(5)
C1 H1 0.9500
C2 C3 1.387(5)
C2 H2 0.9500
C3 O1 1.278(4)
C3 C4 1.504(6)
C4 H3 0.9800
C4 H4 0.9800
C4 H5 0.9800
C5 C6 1.396(6)
C5 C12 1.531(6)
C5 H6 1.0000
C6 C7 1.515(6)
C6 H7 1.0000
C7 C8 1.521(6)
C7 H8 0.9900
C7 H9 0.9900
C8 C9 1.518(5)
C8 H10 0.9900
C8 H11 0.9900
C9 C10 1.383(5)
C9 H12 1.0000
C10 C11 1.506(8)
C10 H13 1.0000
C11 C12 1.520(9)
C11 H14 0.9900
C11 H15 0.9900
C12 H16 0.9900
C12 H17 0.9900
Rh2 O2 2.040(10)
Rh2 C18 2.110(13)
Rh2 C17 2.111(13)
Rh2 C21 2.139(16)
Rh2 C22 2.190(13)
Rh2 P2 2.238(3)
P2 C13 1.714(12)
P2 C25 1.945(4)
C13 C14 1.35(2)
C13 H18 0.9500
C14 C15 1.37(2)
C14 H19 0.9500
C15 O2 1.283(17)
C15 C16 1.49(2)
C16 H20 0.9800
C16 H21 0.9800
C16 H22 0.9800
C17 C18 1.41(2)
C17 C24 1.522(19)
C17 H23 1.0000
C18 C19 1.46(2)
C18 H24 1.0000
C19 C20 1.59(4)
C19 H25 0.9900
C19 H26 0.9900
C20 C21 1.63(3)
C20 H27 0.9900
C20 H28 0.9900
C21 C22 1.33(2)
C21 H29 1.0000
C22 C23 1.50(2)
C22 H30 1.0000
C23 C24 1.54(2)
C23 H31 0.9900
C23 H32 0.9900
C24 H33 0.9900
C24 H34 0.9900
C25 C30 1.412(3)
C25 C26 1.414(3)
C26 C27 1.395(3)
C26 C31 1.512(3)
C27 C28 1.387(3)
C27 H35 0.9500
C28 C29 1.398(3)
C28 C32 1.517(3)
C29 C30 1.396(3)
C29 H36 0.9500
C30 C33 1.516(3)
C31 Si2 1.896(3)
C31 Si1 1.909(3)
C31 H37 1.0000
C32 Si3 1.888(3)
C32 Si4 1.895(3)
C32 H38 1.0000
C33 Si6 1.888(3)
C33 Si5 1.900(3)
C33 H39 1.0000
Si1 C35 1.857(3)
Si1 C36 1.858(4)
Si1 C34 1.873(3)
Si2 C38 1.860(3)
Si2 C37 1.866(3)
Si2 C39 1.874(3)
Si3 C42 1.863(3)
Si3 C41 1.863(3)
Si3 C40 1.868(3)
Si4 C43 1.856(4)
Si4 C44 1.864(3)
Si4 C45 1.866(3)
Si5 C48 1.761(7)
Si5 C53 1.841(8)
Si5 C46 1.852(9)
Si5 C52 1.862(12)
Si5 C47 1.925(7)
Si5 C54 1.956(14)
Si6 C55 1.713(18)
Si6 C51 1.816(4)
Si6 C49 1.853(15)
Si6 C57 1.86(5)
Si6 C50 1.926(5)
Si6 C56 2.174(18)
C34 H40 0.9800
C34 H41 0.9800
C34 H42 0.9800
C35 H43 0.9800
C35 H44 0.9800
C35 H45 0.9800
C36 H46 0.9800
C36 H47 0.9800
C36 H48 0.9800
C37 H49 0.9800
C37 H50 0.9800
C37 H51 0.9800
C38 H52 0.9800
C38 H53 0.9800
C38 H54 0.9800
C39 H55 0.9800
C39 H56 0.9800
C39 H57 0.9800
C40 H58 0.9800
C40 H59 0.9800
C40 H60 0.9800
C41 H61 0.9800
C41 H62 0.9800
C41 H63 0.9800
C42 H64 0.9800
C42 H65 0.9800
C42 H66 0.9800
C43 H67 0.9800
C43 H68 0.9800
C43 H69 0.9800
C44 H70 0.9800
C44 H71 0.9800
C44 H72 0.9800
C45 H73 0.9800
C45 H74 0.9800
C45 H75 0.9800
C46 H76 0.9800
C46 H77 0.9800
C46 H78 0.9800
C47 H79 0.9800
C47 H80 0.9800
C47 H81 0.9800
C48 H82 0.9800
C48 H83 0.9800
C48 H84 0.9800
C49 H85 0.9800
C49 H86 0.9800
C49 H87 0.9800
C50 H88 0.9800
C50 H89 0.9800
C50 H90 0.9800
C51 H91 0.9800
C51 H92 0.9800
C51 H93 0.9800
C52 H94 0.9800
C52 H95 0.9800
C52 H96 0.9800
C53 H97 0.9800
C53 H98 0.9800
C53 H99 0.9800
C54 H100 0.9800
C54 H101 0.9800
C54 H102 0.9800
C55 H103 0.9800
C55 H104 0.9800
C55 H105 0.9800
C56 H106 0.9800
C56 H107 0.9800
C56 H108 0.9800
C57 H109 0.9800
C57 H110 0.9800
C57 H111 0.9800

loop_
_geom_torsion_atom_site_label_1
_geom_torsion_atom_site_label_2
_geom_torsion_atom_site_label_3
_geom_torsion_atom_site_label_4
_geom_torsion
O1 Rh1 P1 C1 -0.23(16)
C6 Rh1 P1 C1 157.95(18)
C5 Rh1 P1 C1 -163.2(2)
C10 Rh1 P1 C1 -73.4(3)
C9 Rh1 P1 C1 77.9(4)
O1 Rh1 P1 C25 171.08(15)
C6 Rh1 P1 C25 -30.74(18)
C5 Rh1 P1 C25 8.09(19)
C10 Rh1 P1 C25 97.9(3)
C9 Rh1 P1 C25 -110.8(4)
C25 P1 C1 C2 -176.1(4)
Rh1 P1 C1 C2 -2.1(4)
P1 C1 C2 C3 3.4(7)
C1 C2 C3 O1 -1.2(7)
C1 C2 C3 C4 178.7(4)
C2 C3 O1 Rh1 -2.2(6)
C4 C3 O1 Rh1 177.9(3)
C6 Rh1 O1 C3 -103.1(4)
C5 Rh1 O1 C3 118.1(5)
C10 Rh1 O1 C3 161.9(3)
C9 Rh1 O1 C3 -161.2(3)
P1 Rh1 O1 C3 2.4(3)
O1 Rh1 C5 C6 156.1(3)
C10 Rh1 C5 C6 112.0(2)
C9 Rh1 C5 C6 75.8(2)
P1 Rh1 C5 C6 -89.6(2)
O1 Rh1 C5 C12 37.4(6)
C6 Rh1 C5 C12 -118.7(4)
C10 Rh1 C5 C12 -6.7(3)
C9 Rh1 C5 C12 -42.9(3)
P1 Rh1 C5 C12 151.7(3)
C12 C5 C6 C7 2.2(6)
Rh1 C5 C6 C7 -103.0(4)
C12 C5 C6 Rh1 105.2(4)
O1 Rh1 C6 C5 -160.2(3)
C10 Rh1 C6 C5 -67.7(2)
C9 Rh1 C6 C5 -101.1(2)
P1 Rh1 C6 C5 95.6(2)
O1 Rh1 C6 C7 -37.7(5)
C5 Rh1 C6 C7 122.5(4)
C10 Rh1 C6 C7 54.8(3)
C9 Rh1 C6 C7 21.4(3)
P1 Rh1 C6 C7 -141.9(3)
C5 C6 C7 C8 46.2(5)
Rh1 C6 C7 C8 -35.5(4)
C6 C7 C8 C9 31.7(5)
C7 C8 C9 C10 -93.9(5)
C7 C8 C9 Rh1 -13.2(5)
O1 Rh1 C9 C10 -84.5(2)
C6 Rh1 C9 C10 114.7(2)
C5 Rh1 C9 C10 77.0(2)
P1 Rh1 C9 C10 -163.0(3)
O1 Rh1 C9 C8 156.2(3)
C6 Rh1 C9 C8 -4.6(3)
C5 Rh1 C9 C8 -42.3(3)
C10 Rh1 C9 C8 -119.2(4)
P1 Rh1 C9 C8 77.7(5)
C8 C9 C10 C11 4.0(7)
Rh1 C9 C10 C11 -100.1(5)
C8 C9 C10 Rh1 104.1(3)
O1 Rh1 C10 C9 92.6(2)
C6 Rh1 C10 C9 -64.8(2)
C5 Rh1 C10 C9 -100.4(3)
P1 Rh1 C10 C9 166.7(2)
O1 Rh1 C10 C11 -144.7(3)
C6 Rh1 C10 C11 58.0(3)
C5 Rh1 C10 C11 22.4(3)
C9 Rh1 C10 C11 122.8(4)
P1 Rh1 C10 C11 -70.6(4)
C9 C10 C11 C12 45.9(7)
Rh1 C10 C11 C12 -35.2(6)
C10 C11 C12 C5 30.9(7)
C6 C5 C12 C11 -91.4(5)
Rh1 C5 C12 C11 -10.5(6)
O2 Rh2 P2 C13 5.3(6)
C18 Rh2 P2 C13 166.3(7)
C17 Rh2 P2 C13 -154.4(6)
C21 Rh2 P2 C13 80.3(14)
C22 Rh2 P2 C13 -61.3(14)
O2 Rh2 P2 C25 -160.1(4)
C18 Rh2 P2 C25 0.8(5)
C17 Rh2 P2 C25 40.1(4)
C21 Rh2 P2 C25 -85.2(14)
C22 Rh2 P2 C25 133.3(12)
C25 P2 C13 C14 171.5(13)
Rh2 P2 C13 C14 2.8(16)
P2 C13 C14 C15 -10(3)
C13 C14 C15 O2 3(3)
C13 C14 C15 C16 -176.1(19)
C14 C15 O2 Rh2 12(2)
C16 C15 O2 Rh2 -168.8(13)
C18 Rh2 O2 C15 -119.9(18)
C17 Rh2 O2 C15 98.3(18)
C21 Rh2 O2 C15 -176.7(15)
C22 Rh2 O2 C15 147.5(15)
P2 Rh2 O2 C15 -14.1(14)
O2 Rh2 C17 C18 160.7(11)
C21 Rh2 C17 C18 76.5(9)
C22 Rh2 C17 C18 111.2(9)
P2 Rh2 C17 C18 -88.9(8)
O2 Rh2 C17 C24 37.8(18)
C18 Rh2 C17 C24 -122.8(14)
C21 Rh2 C17 C24 -46.3(11)
C22 Rh2 C17 C24 -11.7(11)
P2 Rh2 C17 C24 148.2(10)
C24 C17 C18 C19 2(2)
Rh2 C17 C18 C19 -102.8(15)
C24 C17 C18 Rh2 105.0(14)
O2 Rh2 C18 C17 -158.8(12)
C21 Rh2 C18 C17 -101.3(8)
C22 Rh2 C18 C17 -68.5(9)
P2 Rh2 C18 C17 96.8(7)
O2 Rh2 C18 C19 -39(2)
C17 Rh2 C18 C19 119.8(16)
C21 Rh2 C18 C19 18.6(13)
C22 Rh2 C18 C19 51.3(13)
P2 Rh2 C18 C19 -143.3(12)
C17 C18 C19 C20 45(3)
Rh2 C18 C19 C20 -35(2)
C18 C19 C20 C21 32(3)
C19 C20 C21 C22 -99(2)
C19 C20 C21 Rh2 -14(2)
O2 Rh2 C21 C22 -83.5(10)
C18 Rh2 C21 C22 113.0(10)
C17 Rh2 C21 C22 74.9(10)
P2 Rh2 C21 C22 -158.7(11)
O2 Rh2 C21 C20 162.3(15)
C18 Rh2 C21 C20 -1.2(15)
C17 Rh2 C21 C20 -39.3(15)
C22 Rh2 C21 C20 -114.2(18)
P2 Rh2 C21 C20 87(2)
C20 C21 C22 C23 9(2)
Rh2 C21 C22 C23 -100.9(14)
C20 C21 C22 Rh2 110.1(18)
O2 Rh2 C22 C21 93.4(10)
C18 Rh2 C22 C21 -66.8(10)
C17 Rh2 C22 C21 -103.0(10)
P2 Rh2 C22 C21 160.8(10)
O2 Rh2 C22 C23 -144.2(11)
C18 Rh2 C22 C23 55.7(12)
C17 Rh2 C22 C23 19.4(11)
C21 Rh2 C22 C23 122.4(15)
P2 Rh2 C22 C23 -76.8(17)
C21 C22 C23 C24 56(2)
Rh2 C22 C23 C24 -23.8(17)
C18 C17 C24 C23 -80.6(19)
Rh2 C17 C24 C23 1.9(18)
C22 C23 C24 C17 15(2)
C1 P1 C25 C30 71.6(3)
Rh1 P1 C25 C30 -100.1(2)
C1 P1 C25 C26 -98.6(2)
Rh1 P1 C25 C26 89.7(2)
C1 P1 C25 P2 164.9(2)
Rh1 P1 C25 P2 -6.75(19)
C13 P2 C25 C30 -57.4(5)
Rh2 P2 C25 C30 108.2(3)
C13 P2 C25 C26 96.1(5)
Rh2 P2 C25 C26 -98.3(3)
C13 P2 C25 P1 -161.9(5)
Rh2 P2 C25 P1 3.70(13)
C30 C25 C26 C27 -3.6(4)
P1 C25 C26 C27 166.51(19)
P2 C25 C26 C27 -156.2(2)
C30 C25 C26 C31 177.4(2)
P1 C25 C26 C31 -12.5(3)
P2 C25 C26 C31 24.8(3)
C25 C26 C27 C28 0.9(4)
C31 C26 C27 C28 179.9(2)
C26 C27 C28 C29 1.8(4)
C26 C27 C28 C32 -179.1(2)
C27 C28 C29 C30 -1.8(4)
C32 C28 C29 C30 179.2(2)
C28 C29 C30 C25 -0.9(4)
C28 C29 C30 C33 178.0(2)
C26 C25 C30 C29 3.6(4)
P1 C25 C30 C29 -166.49(19)
P2 C25 C30 C29 156.6(2)
C26 C25 C30 C33 -175.2(2)
P1 C25 C30 C33 14.6(3)
P2 C25 C30 C33 -22.3(3)
C27 C26 C31 Si2 -68.5(3)
C25 C26 C31 Si2 110.5(2)
C27 C26 C31 Si1 65.2(3)
C25 C26 C31 Si1 -115.8(2)
C27 C28 C32 Si3 -109.4(2)
C29 C28 C32 Si3 69.7(3)
C27 C28 C32 Si4 110.3(2)
C29 C28 C32 Si4 -70.7(3)
C29 C30 C33 Si6 66.0(3)
C25 C30 C33 Si6 -115.2(2)
C29 C30 C33 Si5 -71.3(3)
C25 C30 C33 Si5 107.6(2)
C26 C31 Si1 C35 159.2(2)
Si2 C31 Si1 C35 -70.5(2)
C26 C31 Si1 C36 37.4(2)
Si2 C31 Si1 C36 167.67(18)
C26 C31 Si1 C34 -79.6(2)
Si2 C31 Si1 C34 50.6(2)
C26 C31 Si2 C38 -38.8(2)
Si1 C31 Si2 C38 -169.05(14)
C26 C31 Si2 C37 -157.51(19)
Si1 C31 Si2 C37 72.21(19)
C26 C31 Si2 C39 80.6(2)
Si1 C31 Si2 C39 -49.67(19)
C28 C32 Si3 C42 -74.3(2)
Si4 C32 Si3 C42 62.0(2)
C28 C32 Si3 C41 46.5(2)
Si4 C32 Si3 C41 -177.21(17)
C28 C32 Si3 C40 164.2(2)
Si4 C32 Si3 C40 -59.5(2)
C28 C32 Si4 C43 72.6(2)
Si3 C32 Si4 C43 -63.9(2)
C28 C32 Si4 C44 -165.5(2)
Si3 C32 Si4 C44 58.0(2)
C28 C32 Si4 C45 -48.3(2)
Si3 C32 Si4 C45 175.17(18)
C30 C33 Si5 C48 106.3(3)
Si6 C33 Si5 C48 -29.8(3)
C30 C33 Si5 C53 -163.9(6)
Si6 C33 Si5 C53 60.0(6)
C30 C33 Si5 C46 -15.4(4)
Si6 C33 Si5 C46 -151.5(3)
C30 C33 Si5 C52 -32.4(9)
Si6 C33 Si5 C52 -168.5(9)
C30 C33 Si5 C47 -128.5(4)
Si6 C33 Si5 C47 95.4(4)
C30 C33 Si5 C54 84.1(10)
Si6 C33 Si5 C54 -52.0(10)
C30 C33 Si6 C55 -46.3(11)
Si5 C33 Si6 C55 88.4(11)
C30 C33 Si6 C51 29.1(3)
Si5 C33 Si6 C51 163.8(2)
C30 C33 Si6 C49 151.7(4)
Si5 C33 Si6 C49 -73.6(4)
C30 C33 Si6 C57 161.1(13)
Si5 C33 Si6 C57 -64.1(13)
C30 C33 Si6 C50 -91.2(3)
Si5 C33 Si6 C50 43.6(2)
C30 C33 Si6 C56 57.7(6)
Si5 C33 Si6 C56 -167.5(5)
